data_4300719
loop_
_publ_author_name
'Wang, Chih-Ming'
'Liao, Chia-Hsien'
'Chen, Pei-Lin'
'Lii, Kwang-Hwa'

_publ_section_title
;
UF3(H2O)(C2O4)0.5: A Fluoroxalate of Tetravalent Uranium with a 
Three-Dimensional Framework Structure
;
_journal_issue 4
_journal_name_full 'Inorganic Chemistry'
_journal_page_first 1436
_journal_page_last 1438
_journal_paper_doi 10.1021/ic051960v
_journal_volume 45
_journal_year 2006
_chemical_formula_moiety UF3(H2O)(C2O4)0.5
_chemical_formula_sum 'C H2 F3 O3 U'
_chemical_formula_weight 357.06
_space_group_IT_number 15
_symmetry_cell_setting monoclinic
_symmetry_space_group_name_Hall '-C 2yc'
_symmetry_space_group_name_H-M 'C 1 2/c 1'
_cell_angle_alpha 90.00
_cell_angle_beta 95.42(3)
_cell_angle_gamma 90.00
_cell_formula_units_Z 8
_cell_length_a 17.246(3)
_cell_length_b 6.0882(12)
_cell_length_c 8.5892(17)
_cell_measurement_temperature 293(2)
_cell_volume 897.8(3)
_diffrn_ambient_temperature 293(2)
_exptl_crystal_density_diffrn 5.283
_cod_depositor_comments
;
The following automatic conversions were performed:

'_symmetry_cell_setting' tag value 'monclinic' was replaced with
'monoclinic' value.

Automatic conversion script
Id: cif_fix_values 1646 2011-03-28 12:23:43Z adriana 
;
_cod_original_sg_symbol_H-M 'C 2/c'
_cod_database_code 4300719

loop_
_symmetry_equiv_pos_as_xyz
'x, y, z'
'-x, y, -z+1/2'
'x+1/2, y+1/2, z'
'-x+1/2, y+1/2, -z+1/2'
'-x, -y, -z'
'x, -y, z-1/2'
'-x+1/2, -y+1/2, -z'
'x+1/2, -y+1/2, z-1/2'

loop_
_atom_site_label
_atom_site_type_symbol
_atom_site_fract_x
_atom_site_fract_y
_atom_site_fract_z
_atom_site_U_iso_or_equiv
_atom_site_adp_type
_atom_site_occupancy
_atom_site_symmetry_multiplicity
_atom_site_calc_flag
_atom_site_refinement_flags
_atom_site_disorder_assembly
_atom_site_disorder_group
U1 U 0.172503(11) 0.11495(3) 0.63218(2) 0.00376(11) Uani 1 1 d . . .
F1 F 0.23358(19) -0.2034(5) 0.7093(4) 0.0073(7) Uani 1 1 d . . .
F2 F 0.2028(2) 0.4066(4) 0.4793(4) 0.0072(7) Uani 1 1 d . . .
F3 F 0.15480(19) -0.0466(5) 0.3896(3) 0.0075(6) Uani 1 1 d . . .
O1 O 0.0516(2) 0.2455(6) 0.4872(5) 0.0084(8) Uani 1 1 d . . .
O2 O 0.0658(2) -0.1466(6) 0.6304(5) 0.0091(9) Uani 1 1 d . . .
C1 C -0.0045(4) 0.1133(8) 0.4584(7) 0.0087(12) Uani 1 1 d . . .
OW1 O 0.1058(3) 0.4205(6) 0.7505(5) 0.0094(9) Uani 1 1 d . . .
H1 H 0.0834 0.5135 0.6969 0.050 Uiso 1 1 d . . .
H2 H 0.1330 0.4709 0.8239 0.050 Uiso 1 1 d . . .

loop_
_atom_site_aniso_label
_atom_site_aniso_U_11
_atom_site_aniso_U_22
_atom_site_aniso_U_33
_atom_site_aniso_U_23
_atom_site_aniso_U_13
_atom_site_aniso_U_12
U1 0.00199(14) 0.00475(15) 0.00436(15) 0.00012(7) -0.00060(9) -0.00017(7)
F1 0.0053(17) 0.0077(15) 0.0090(16) 0.0020(12) 0.0020(13) 0.0001(12)
F2 0.0064(17) 0.0080(16) 0.0073(17) 0.0003(11) 0.0006(14) 0.0009(12)
F3 0.0061(16) 0.0098(14) 0.0069(16) -0.0011(12) 0.0016(13) 0.0019(13)
O1 0.005(2) 0.0065(18) 0.014(2) -0.0001(15) -0.0015(17) -0.0018(15)
O2 0.006(2) 0.0104(19) 0.011(2) 0.0037(15) 0.0011(17) -0.0001(15)
C1 0.007(3) 0.010(3) 0.009(3) -0.002(2) 0.002(2) 0.003(2)
OW1 0.008(2) 0.0113(19) 0.008(2) 0.0005(15) -0.0031(18) 0.0032(16)

loop_
_geom_bond_atom_site_label_1
_geom_bond_atom_site_label_2
_geom_bond_distance
_geom_bond_site_symmetry_2
_geom_bond_publ_flag
U1 F1 2.274(3) . ?
U1 F2 2.298(3) . ?
U1 F3 2.298(3) . ?
U1 F3 2.299(3) 6_556 ?
U1 F1 2.299(3) 4_556 ?
U1 O2 2.433(4) . ?
U1 F2 2.439(3) 7_556 ?
U1 O1 2.457(4) . ?
U1 OW1 2.458(4) . ?
U1 U1 4.0190(10) 7_556 ?
F1 U1 2.299(3) 4_546 ?
F2 U1 2.439(3) 7_556 ?
F3 U1 2.299(3) 6 ?
O1 C1 1.265(7) . ?
O2 C1 1.260(7) 5_556 ?
C1 O2 1.260(7) 5_556 ?
C1 C1 1.555(10) 5_556 ?
OW1 H1 0.805(4) . ?
OW1 H2 0.810(4) . ?
